data_7118620
loop_
_publ_author_name
'Henne, Florian D.'
'Watt, Fabian A.'
'Schwedtmann, Kai'
'Hennersdorf, Felix'
'Kokoschka, Malte'
'Weigand, Jan J.'

_publ_section_title
;
 Tetra-cationic imidazoliumyl-substituted phosphorus-sulfur heterocycles
 from a cationic organophosphorus sulfide.
;
_journal_issue 10
_journal_name_full 'Chemical communications (Cambridge, England)'
_journal_page_first 2023
_journal_page_last 2026
_journal_paper_doi 10.1039/c5cc08182c
_journal_volume 52
_journal_year 2016
_chemical_formula_moiety 'C15 H20 F3 N4 O3 P S3 '
_chemical_formula_sum 'C15 H20 F3 N4 O3 P S3'
_chemical_formula_weight 488.50
_chemical_name_systematic
;
 ?
;
_space_group_IT_number 2
_symmetry_cell_setting triclinic
_symmetry_space_group_name_Hall '-P 1'
_symmetry_space_group_name_H-M 'P -1'
_atom_sites_solution_hydrogens geom
_atom_sites_solution_primary direct
_atom_sites_solution_secondary difmap
_audit_creation_method SHELXL-97
_cell_angle_alpha 69.1580(10)
_cell_angle_beta 78.1620(10)
_cell_angle_gamma 84.5940(10)
_cell_formula_units_Z 2
_cell_length_a 8.3991(6)
_cell_length_b 10.1015(7)
_cell_length_c 13.5475(9)
_cell_measurement_reflns_used 900
_cell_measurement_temperature 153(2)
_cell_measurement_theta_max 22.5
_cell_measurement_theta_min 1
_cell_volume 1051.08(13)
_computing_cell_refinement 'APEX2(Bruker AXS, 2007)'
_computing_data_collection 'APEX2(Bruker AXS, 2007)'
_computing_data_reduction 'SAINT,SADABS (Bruker AXS, 2007 )'
_computing_molecular_graphics
;
ORTEP3,L.J. Farrugia, J. Appl. Cryst. (1997) 30, 565
;
_computing_structure_refinement
;
SHELXL-97, G. M. Sheldrick, Acta Cryst. (2008) A64, 112-122
;
_computing_structure_solution
;
SHELXS-97 , G. M. Sheldrick, Acta Cryst. (2008) A64, 112-122
;
_diffrn_ambient_temperature 153(1)
_diffrn_detector_area_resol_mean 80
_diffrn_measured_fraction_theta_full 0.985
_diffrn_measured_fraction_theta_max 0.985
_diffrn_measurement_device_type 'CCD area detector'
_diffrn_measurement_method 'Omega and Phi scans'
_diffrn_radiation_monochromator graphite
_diffrn_radiation_source 'rotating anode'
_diffrn_radiation_type MoK\a
_diffrn_radiation_wavelength 0.71073
_diffrn_reflns_av_R_equivalents 0.0241
_diffrn_reflns_av_sigmaI/netI 0.0388
_diffrn_reflns_limit_h_max 11
_diffrn_reflns_limit_h_min -11
_diffrn_reflns_limit_k_max 13
_diffrn_reflns_limit_k_min -13
_diffrn_reflns_limit_l_max 17
_diffrn_reflns_limit_l_min -17
_diffrn_reflns_number 10111
_diffrn_reflns_theta_full 27.88
_diffrn_reflns_theta_max 27.88
_diffrn_reflns_theta_min 1.64
_exptl_absorpt_coefficient_mu 0.480
_exptl_absorpt_correction_T_max 0.9858
_exptl_absorpt_correction_T_min 0.9359
_exptl_absorpt_correction_type multi-scan
_exptl_absorpt_process_details
; 
 Corrections were done with the SADABS program, utilizing the none merged
 raw data obtained from the integration process. Integration and final cell
 refinement were done with SAINT.

 SADABS reports ratio of Tmin/Tmax =  0.92356

;
_exptl_crystal_colour yellow
_exptl_crystal_density_diffrn 1.544
_exptl_crystal_density_method 'not measured'
_exptl_crystal_description block
_exptl_crystal_F_000 504
_exptl_crystal_size_max 0.14
_exptl_crystal_size_mid 0.07
_exptl_crystal_size_min 0.03
_refine_diff_density_max 0.528
_refine_diff_density_min -0.342
_refine_diff_density_rms 0.061
_refine_ls_extinction_method none
_refine_ls_goodness_of_fit_ref 1.029
_refine_ls_hydrogen_treatment noref
_refine_ls_matrix_type full
_refine_ls_number_parameters 266
_refine_ls_number_reflns 4929
_refine_ls_number_restraints 0
_refine_ls_restrained_S_all 1.029
_refine_ls_R_factor_all 0.0568
_refine_ls_R_factor_gt 0.0412
_refine_ls_shift/su_max 0.001
_refine_ls_shift/su_mean 0.000
_refine_ls_structure_factor_coef Fsqd
_refine_ls_weighting_details 'calc w=1/[\s^2^(Fo^2^)+(0.0448P)^2^+0.6336P] where P=(Fo^2^+2Fc^2^)/3'
_refine_ls_weighting_scheme calc
_refine_ls_wR_factor_gt 0.0975
_refine_ls_wR_factor_ref 0.1064
_reflns_number_gt 3819
_reflns_number_total 4929
_reflns_threshold_expression >2sigma(I)
_cod_data_source_file c5cc08182c4.cif
_cod_data_source_block
;
;
_cod_database_code 7118620

loop_
_symmetry_equiv_pos_as_xyz
'x, y, z'
'-x, -y, -z'

loop_
_atom_site_label
_atom_site_type_symbol
_atom_site_fract_x
_atom_site_fract_y
_atom_site_fract_z
_atom_site_U_iso_or_equiv
_atom_site_adp_type
_atom_site_occupancy
_atom_site_symmetry_multiplicity
_atom_site_calc_flag
_atom_site_refinement_flags
C1 C 0.4562(3) 0.1520(2) 0.86244(17) 0.0273(5) Uani 1 1 d .
H1 H 0.4395 0.1121 0.8117 0.033 Uiso 1 1 calc R
C2 C 0.3254(3) 0.1945(2) 0.92134(18) 0.0282(5) Uani 1 1 d .
H2 H 0.2194 0.1826 0.9118 0.034 Uiso 1 1 calc R
C3 C 0.3435(3) 0.2570(2) 0.99739(16) 0.0260(4) Uani 1 1 d .
C4 C 0.5064(3) 0.2620(2) 1.01099(17) 0.0288(5) Uani 1 1 d .
H4 H 0.5266 0.2971 1.0635 0.035 Uiso 1 1 calc R
C5 C 0.6324(3) 0.2173(2) 0.94993(17) 0.0277(5) Uani 1 1 d .
H5 H 0.7396 0.2228 0.9605 0.033 Uiso 1 1 calc R
C6 C 0.0526(3) 0.3070(3) 1.0306(2) 0.0365(5) Uani 1 1 d .
H6A H 0.0501 0.3608 0.9548 0.055 Uiso 1 1 calc R
H6B H -0.0239 0.3506 1.0759 0.055 Uiso 1 1 calc R
H6C H 0.0216 0.2091 1.0477 0.055 Uiso 1 1 calc R
C7 C 0.2401(3) 0.3768(3) 1.1251(2) 0.0388(6) Uani 1 1 d .
H7A H 0.2963 0.3110 1.1806 0.058 Uiso 1 1 calc R
H7B H 0.1338 0.4042 1.1590 0.058 Uiso 1 1 calc R
H7C H 0.3054 0.4614 1.0855 0.058 Uiso 1 1 calc R
C8 C 0.8814(3) 0.4042(2) 0.69913(17) 0.0271(5) Uani 1 1 d .
H8 H 0.9357 0.3790 0.7585 0.033 Uiso 1 1 calc R
C9 C 0.8866(3) 0.5400(2) 0.63104(17) 0.0260(4) Uani 1 1 d .
H9 H 0.9449 0.6072 0.6431 0.031 Uiso 1 1 calc R
C10 C 0.8060(3) 0.5835(2) 0.54158(17) 0.0258(4) Uani 1 1 d .
C11 C 0.7313(3) 0.4731(2) 0.52613(17) 0.0270(5) Uani 1 1 d .
H11 H 0.6820 0.4936 0.4650 0.032 Uiso 1 1 calc R
C12 C 0.7300(3) 0.3398(2) 0.59753(17) 0.0277(5) Uani 1 1 d .
H12 H 0.6772 0.2690 0.5858 0.033 Uiso 1 1 calc R
C13 C 0.8756(3) 0.8305(3) 0.4942(2) 0.0406(6) Uani 1 1 d .
H13A H 0.8049 0.8538 0.5533 0.061 Uiso 1 1 calc R
H13B H 0.8874 0.9147 0.4289 0.061 Uiso 1 1 calc R
H13C H 0.9827 0.7988 0.5131 0.061 Uiso 1 1 calc R
C14 C 0.7088(3) 0.7622(3) 0.3888(2) 0.0439(6) Uani 1 1 d .
H14A H 0.7277 0.6945 0.3506 0.066 Uiso 1 1 calc R
H14B H 0.7426 0.8564 0.3387 0.066 Uiso 1 1 calc R
H14C H 0.5928 0.7656 0.4194 0.066 Uiso 1 1 calc R
C15 C 1.3291(4) -0.2327(3) 0.6751(2) 0.0507(7) Uani 1 1 d .
N1 N 0.6120(2) 0.16414(18) 0.87328(14) 0.0239(4) Uani 1 1 d .
N2 N 0.2173(2) 0.3077(2) 1.05088(15) 0.0299(4) Uani 1 1 d .
N3 N 0.8013(2) 0.30207(19) 0.68581(14) 0.0244(4) Uani 1 1 d .
N4 N 0.8033(2) 0.7174(2) 0.47532(15) 0.0316(4) Uani 1 1 d .
O1 O 1.1551(2) -0.4524(2) 0.76117(16) 0.0515(5) Uani 1 1 d .
O2 O 1.4351(3) -0.4820(3) 0.68999(19) 0.0662(6) Uani 1 1 d .
O3 O 1.3570(3) -0.4242(2) 0.85387(15) 0.0497(5) Uani 1 1 d .
F1 F 1.2872(3) -0.2033(2) 0.57994(14) 0.0831(7) Uani 1 1 d .
F2 F 1.4803(3) -0.1864(3) 0.6543(2) 0.1079(9) Uani 1 1 d .
F3 F 1.2368(4) -0.1543(2) 0.72356(17) 0.1074(10) Uani 1 1 d .
P1 P 0.78220(7) 0.12621(6) 0.78385(5) 0.02601(14) Uani 1 1 d .
S1 S 0.71358(8) 0.00444(6) 0.71897(5) 0.03506(15) Uani 1 1 d .
S2 S 0.96814(7) 0.08645(7) 0.85433(5) 0.03521(15) Uani 1 1 d .
S3 S 1.31959(7) -0.41915(6) 0.75453(5) 0.02878(14) Uani 1 1 d .

loop_
_atom_site_aniso_label
_atom_site_aniso_U_11
_atom_site_aniso_U_22
_atom_site_aniso_U_33
_atom_site_aniso_U_23
_atom_site_aniso_U_13
_atom_site_aniso_U_12
C1 0.0306(11) 0.0300(11) 0.0253(11) -0.0118(9) -0.0084(9) -0.0034(9)
C2 0.0262(11) 0.0321(12) 0.0301(11) -0.0133(9) -0.0076(9) -0.0028(9)
C3 0.0336(12) 0.0216(10) 0.0208(10) -0.0056(8) -0.0030(9) -0.0021(9)
C4 0.0346(12) 0.0323(12) 0.0250(11) -0.0154(9) -0.0060(9) -0.0042(9)
C5 0.0294(11) 0.0316(11) 0.0258(11) -0.0123(9) -0.0071(9) -0.0051(9)
C6 0.0316(13) 0.0362(13) 0.0415(14) -0.0163(11) -0.0020(11) 0.0015(10)
C7 0.0452(15) 0.0398(14) 0.0369(13) -0.0232(11) -0.0022(11) 0.0013(11)
C8 0.0281(11) 0.0329(12) 0.0249(11) -0.0136(9) -0.0067(9) -0.0034(9)
C9 0.0257(11) 0.0299(11) 0.0257(11) -0.0132(9) -0.0039(8) -0.0049(9)
C10 0.0231(10) 0.0318(11) 0.0218(10) -0.0112(9) 0.0011(8) -0.0010(9)
C11 0.0245(11) 0.0372(12) 0.0212(10) -0.0118(9) -0.0039(8) -0.0037(9)
C12 0.0271(11) 0.0362(12) 0.0232(11) -0.0140(9) -0.0032(9) -0.0056(9)
C13 0.0475(15) 0.0297(12) 0.0434(15) -0.0102(11) -0.0088(12) -0.0041(11)
C14 0.0436(15) 0.0446(15) 0.0376(14) -0.0023(12) -0.0165(12) -0.0004(12)
C15 0.081(2) 0.0455(16) 0.0288(13) -0.0125(12) -0.0120(14) -0.0146(15)
N1 0.0262(9) 0.0263(9) 0.0213(9) -0.0103(7) -0.0039(7) -0.0032(7)
N2 0.0344(10) 0.0280(10) 0.0281(10) -0.0126(8) -0.0028(8) -0.0001(8)
N3 0.0267(9) 0.0268(9) 0.0219(9) -0.0106(7) -0.0035(7) -0.0046(7)
N4 0.0316(10) 0.0315(10) 0.0308(10) -0.0092(8) -0.0062(8) -0.0023(8)
O1 0.0356(10) 0.0654(13) 0.0553(12) -0.0170(10) -0.0127(9) -0.0163(9)
O2 0.0565(14) 0.0756(16) 0.0696(15) -0.0423(13) 0.0054(11) 0.0148(11)
O3 0.0758(14) 0.0435(11) 0.0380(10) -0.0116(8) -0.0298(10) -0.0085(10)
F1 0.149(2) 0.0647(12) 0.0360(10) -0.0048(9) -0.0350(12) -0.0144(13)
F2 0.127(2) 0.0964(18) 0.0926(17) -0.0066(14) -0.0155(15) -0.0786(16)
F3 0.202(3) 0.0413(11) 0.0635(13) -0.0157(10) -0.0116(16) 0.0344(14)
P1 0.0286(3) 0.0261(3) 0.0246(3) -0.0106(2) -0.0036(2) -0.0021(2)
S1 0.0452(4) 0.0312(3) 0.0335(3) -0.0184(3) -0.0019(3) -0.0066(3)
S2 0.0310(3) 0.0358(3) 0.0390(3) -0.0115(3) -0.0112(3) 0.0026(2)
S3 0.0274(3) 0.0349(3) 0.0297(3) -0.0176(2) -0.0057(2) -0.0015(2)

loop_
_atom_type_symbol
_atom_type_description
_atom_type_scat_dispersion_real
_atom_type_scat_dispersion_imag
_atom_type_scat_source
C C 0.0033 0.0016 'International Tables Vol C Tables 4.2.6.8 and 6.1.1.4'
H H 0.0000 0.0000 'International Tables Vol C Tables 4.2.6.8 and 6.1.1.4'
N N 0.0061 0.0033 'International Tables Vol C Tables 4.2.6.8 and 6.1.1.4'
O O 0.0106 0.0060 'International Tables Vol C Tables 4.2.6.8 and 6.1.1.4'
F F 0.0171 0.0103 'International Tables Vol C Tables 4.2.6.8 and 6.1.1.4'
P P 0.1023 0.0942 'International Tables Vol C Tables 4.2.6.8 and 6.1.1.4'
S S 0.1246 0.1234 'International Tables Vol C Tables 4.2.6.8 and 6.1.1.4'

loop_
_geom_angle_atom_site_label_1
_geom_angle_atom_site_label_2
_geom_angle_atom_site_label_3
_geom_angle
C2 C1 N1 122.4(2)
C2 C1 H1 118.8
N1 C1 H1 118.8
C1 C2 C3 121.2(2)
C1 C2 H2 119.4
C3 C2 H2 119.4
N2 C3 C2 122.1(2)
N2 C3 C4 122.7(2)
C2 C3 C4 115.25(19)
C5 C4 C3 120.7(2)
C5 C4 H4 119.6
C3 C4 H4 119.6
C4 C5 N1 122.7(2)
C4 C5 H5 118.6
N1 C5 H5 118.6
N2 C6 H6A 109.5
N2 C6 H6B 109.5
H6A C6 H6B 109.5
N2 C6 H6C 109.5
H6A C6 H6C 109.5
H6B C6 H6C 109.5
N2 C7 H7A 109.5
N2 C7 H7B 109.5
H7A C7 H7B 109.5
N2 C7 H7C 109.5
H7A C7 H7C 109.5
H7B C7 H7C 109.5
C9 C8 N3 122.5(2)
C9 C8 H8 118.7
N3 C8 H8 118.7
C8 C9 C10 120.9(2)
C8 C9 H9 119.5
C10 C9 H9 119.5
N4 C10 C9 122.5(2)
N4 C10 C11 122.2(2)
C9 C10 C11 115.3(2)
C12 C11 C10 120.6(2)
C12 C11 H11 119.7
C10 C11 H11 119.7
C11 C12 N3 122.9(2)
C11 C12 H12 118.5
N3 C12 H12 118.5
N4 C13 H13A 109.5
N4 C13 H13B 109.5
H13A C13 H13B 109.5
N4 C13 H13C 109.5
H13A C13 H13C 109.5
H13B C13 H13C 109.5
N4 C14 H14A 109.5
N4 C14 H14B 109.5
H14A C14 H14B 109.5
N4 C14 H14C 109.5
H14A C14 H14C 109.5
H14B C14 H14C 109.5
F3 C15 F1 107.5(3)
F3 C15 F2 106.5(3)
F1 C15 F2 105.8(3)
F3 C15 S3 112.7(2)
F1 C15 S3 113.0(2)
F2 C15 S3 110.9(2)
C1 N1 C5 117.58(18)
C1 N1 P1 121.13(14)
C5 N1 P1 121.09(15)
C3 N2 C7 120.9(2)
C3 N2 C6 120.97(19)
C7 N2 C6 117.93(19)
C12 N3 C8 117.57(19)
C12 N3 P1 120.98(15)
C8 N3 P1 121.40(15)
C10 N4 C13 121.6(2)
C10 N4 C14 121.6(2)
C13 N4 C14 116.2(2)
N1 P1 N3 96.77(8)
N1 P1 S1 108.69(6)
N3 P1 S1 107.97(6)
N1 P1 S2 107.84(6)
N3 P1 S2 108.05(7)
S1 P1 S2 124.09(4)
O3 S3 O2 117.46(14)
O3 S3 O1 114.23(13)
O2 S3 O1 113.21(13)
O3 S3 C15 103.23(12)
O2 S3 C15 103.03(14)
O1 S3 C15 103.24(14)

loop_
_geom_bond_atom_site_label_1
_geom_bond_atom_site_label_2
_geom_bond_distance
C1 C2 1.351(3)
C1 N1 1.367(3)
C1 H1 0.9500
C2 C3 1.424(3)
C2 H2 0.9500
C3 N2 1.326(3)
C3 C4 1.426(3)
C4 C5 1.351(3)
C4 H4 0.9500
C5 N1 1.372(3)
C5 H5 0.9500
C6 N2 1.465(3)
C6 H6A 0.9800
C6 H6B 0.9800
C6 H6C 0.9800
C7 N2 1.462(3)
C7 H7A 0.9800
C7 H7B 0.9800
C7 H7C 0.9800
C8 C9 1.352(3)
C8 N3 1.365(3)
C8 H8 0.9500
C9 C10 1.422(3)
C9 H9 0.9500
C10 N4 1.332(3)
C10 C11 1.426(3)
C11 C12 1.349(3)
C11 H11 0.9500
C12 N3 1.364(3)
C12 H12 0.9500
C13 N4 1.464(3)
C13 H13A 0.9800
C13 H13B 0.9800
C13 H13C 0.9800
C14 N4 1.464(3)
C14 H14A 0.9800
C14 H14B 0.9800
C14 H14C 0.9800
C15 F3 1.306(4)
C15 F1 1.330(3)
C15 F2 1.335(4)
C15 S3 1.807(3)
N1 P1 1.7820(18)
N3 P1 1.7980(19)
O1 S3 1.4294(18)
O2 S3 1.428(2)
O3 S3 1.4263(17)
P1 S1 1.9309(8)
P1 S2 1.9321(8)
